data_4115882
loop_
_publ_author_name
'Douglas C. Gordon'
'Laura Deakin'
'Atta M. Arif'
'Joel S. Miller'

_publ_section_title
;
 Identification of [MII(Arene)2]2+ (M = V, Cr) as the Key Intermediate in
 the Formation of V[TCNE]x.ySolvent Magnets and Cr[TCNE]x.Solvent
;
_journal_name_full 'Journal of the American Chemical Society'
_journal_page_first 290
_journal_page_last 299
_journal_paper_doi 10.1021/ja9929741
_journal_volume 122
_journal_year 2000
_chemical_formula_sum 'C48 H72 N4 O1.5 V'
_chemical_formula_weight 780.04
_chemical_name_systematic
;
bis(1,3,5-tri-tert-butylbenzene)vanadium(1+) tetracyanoethanide
;
_space_group_IT_number 14
_symmetry_cell_setting monoclinic
_symmetry_space_group_name_Hall '-P 2ybc'
_symmetry_space_group_name_H-M 'P 1 21/c 1'
_atom_sites_solution_hydrogens geom
_atom_sites_solution_primary direct
_atom_sites_solution_secondary difmap
_audit_creation_method SHELXL-97
_cell_angle_alpha 90.00
_cell_angle_beta 92.8691(16)
_cell_angle_gamma 90.00
_cell_formula_units_Z 4
_cell_length_a 11.0332(3)
_cell_length_b 18.3389(5)
_cell_length_c 22.7485(7)
_cell_measurement_temperature 200(1)
_cell_volume 4597.1(2)
_computing_cell_refinement Denzo-SMN
_computing_data_collection 'Nonius Collect'
_computing_data_reduction Denzo-SMN
_computing_molecular_graphics 'WInGX, Ortep3'
_computing_structure_refinement 'SHELXL-97 (Sheldrick, 1997)'
_computing_structure_solution SIR97
_diffrn_ambient_temperature 200(1)
_diffrn_measured_fraction_theta_full 0.991
_diffrn_measured_fraction_theta_max 0.991
_diffrn_measurement_device_type 'Nonius KappaCCD Diffractometer'
_diffrn_measurement_method 'Phi Scan'
_diffrn_radiation_monochromator graphite
_diffrn_radiation_source 'fine-focus sealed tube'
_diffrn_radiation_type MoK\a
_diffrn_radiation_wavelength 0.71073
_diffrn_reflns_av_R_equivalents 0.0000
_diffrn_reflns_av_sigmaI/netI 0.0817
_diffrn_reflns_limit_h_max 13
_diffrn_reflns_limit_h_min 0
_diffrn_reflns_limit_k_max 22
_diffrn_reflns_limit_k_min 0
_diffrn_reflns_limit_l_max 28
_diffrn_reflns_limit_l_min -28
_diffrn_reflns_number 8937
_diffrn_reflns_theta_full 25.99
_diffrn_reflns_theta_max 25.99
_diffrn_reflns_theta_min 3.05
_exptl_absorpt_coefficient_mu 0.254
_exptl_absorpt_correction_type Scalepack
_exptl_crystal_colour red
_exptl_crystal_density_diffrn 1.127
_exptl_crystal_description prism
_exptl_crystal_F_000 1692
_exptl_crystal_size_max 0.15
_exptl_crystal_size_mid 0.12
_exptl_crystal_size_min 0.10
_refine_diff_density_max 0.716
_refine_diff_density_min -0.447
_refine_diff_density_rms 0.073
_refine_ls_extinction_method none
_refine_ls_goodness_of_fit_ref 1.046
_refine_ls_hydrogen_treatment mixed
_refine_ls_matrix_type full
_refine_ls_number_parameters 505
_refine_ls_number_reflns 8937
_refine_ls_number_restraints 1
_refine_ls_restrained_S_all 1.046
_refine_ls_R_factor_all 0.1195
_refine_ls_R_factor_gt 0.0733
_refine_ls_shift/su_max 0.000
_refine_ls_shift/su_mean 0.000
_refine_ls_structure_factor_coef Fsqd
_refine_ls_weighting_details 'calc w=1/[\s^2^(Fo^2^)+(0.0861P)^2^+4.0407P] where P=(Fo^2^+2Fc^2^)/3'
_refine_ls_weighting_scheme calc
_refine_ls_wR_factor_gt 0.1717
_refine_ls_wR_factor_ref 0.1992
_reflns_number_gt 5875
_reflns_number_total 8937
_reflns_threshold_expression >2sigma(I)
_cod_data_source_file ja9929741_2.cif
_cod_data_source_block shelxl
_cod_original_sg_symbol_H-M 'P 21/c'
_cod_original_formula_sum 'C48 H72 N4 O1.50 V'
_cod_database_code 4115882

loop_
_symmetry_equiv_pos_as_xyz
'x, y, z'
'-x, y+1/2, -z+1/2'
'-x, -y, -z'
'x, -y-1/2, z-1/2'

loop_
_atom_site_label
_atom_site_type_symbol
_atom_site_fract_x
_atom_site_fract_y
_atom_site_fract_z
_atom_site_U_iso_or_equiv
_atom_site_adp_type
_atom_site_occupancy
_atom_site_symmetry_multiplicity
_atom_site_calc_flag
_atom_site_refinement_flags
_atom_site_disorder_assembly
_atom_site_disorder_group
V V 0.54455(4) 0.24788(3) 0.37820(2) 0.02868(17) Uani 1 1 d . . .
N1 N 0.6965(3) 0.14245(19) 0.14708(17) 0.0613(9) Uani 1 1 d . . .
N2 N 1.0467(3) 0.2126(2) 0.12085(17) 0.0666(10) Uani 1 1 d . . .
N3 N 0.8394(4) -0.0617(2) 0.2147(2) 0.0866(13) Uani 1 1 d . . .
N4 N 1.1833(4) 0.0143(3) 0.2080(3) 0.1012(16) Uani 1 1 d . . .
C1 C 0.5316(3) 0.37048(16) 0.35648(13) 0.0313(7) Uani 1 1 d . . .
C2 C 0.6525(3) 0.34772(17) 0.34972(14) 0.0337(7) Uani 1 1 d . . .
H2 H 0.7161 0.3721 0.3715 0.040 Uiso 1 1 calc R . .
C3 C 0.6823(3) 0.29033(17) 0.31202(13) 0.0326(7) Uani 1 1 d . . .
C4 C 0.5851(3) 0.25325(17) 0.28137(13) 0.0325(7) Uani 1 1 d . . .
H4 H 0.6025 0.2116 0.2585 0.039 Uiso 1 1 calc R . .
C5 C 0.4635(3) 0.27664(17) 0.28404(13) 0.0333(7) Uani 1 1 d . . .
C6 C 0.4389(3) 0.33305(17) 0.32354(13) 0.0324(7) Uani 1 1 d . . .
H6 H 0.3568 0.3466 0.3283 0.039 Uiso 1 1 calc R . .
C7 C 0.5063(3) 0.44355(17) 0.38612(14) 0.0364(7) Uani 1 1 d . . .
C8 C 0.5983(4) 0.4607(3) 0.4360(2) 0.0782(16) Uani 1 1 d . . .
H8A H 0.5780 0.5075 0.4538 0.117 Uiso 1 1 calc R . .
H8B H 0.6795 0.4635 0.4206 0.117 Uiso 1 1 calc R . .
H8C H 0.5967 0.4222 0.4658 0.117 Uiso 1 1 calc R . .
C9 C 0.5123(4) 0.5006(2) 0.3376(2) 0.0672(13) Uani 1 1 d . . .
H9A H 0.4966 0.5490 0.3539 0.101 Uiso 1 1 calc R . .
H9B H 0.4511 0.4896 0.3062 0.101 Uiso 1 1 calc R . .
H9C H 0.5932 0.4999 0.3216 0.101 Uiso 1 1 calc R . .
C10 C 0.3797(3) 0.4477(2) 0.41027(17) 0.0508(9) Uani 1 1 d . . .
H10A H 0.3688 0.4952 0.4289 0.076 Uiso 1 1 calc R . .
H10B H 0.3706 0.4089 0.4394 0.076 Uiso 1 1 calc R . .
H10C H 0.3184 0.4415 0.3780 0.076 Uiso 1 1 calc R . .
C11 C 0.8143(3) 0.27710(19) 0.29589(15) 0.0395(8) Uani 1 1 d . . .
C12 C 0.8226(4) 0.3056(2) 0.23252(17) 0.0544(10) Uani 1 1 d . . .
H12A H 0.7637 0.2797 0.2065 0.082 Uiso 1 1 calc R . .
H12B H 0.9046 0.2972 0.2193 0.082 Uiso 1 1 calc R . .
H12C H 0.8047 0.3579 0.2315 0.082 Uiso 1 1 calc R . .
C13 C 0.9068(3) 0.3186(2) 0.33545(18) 0.0522(9) Uani 1 1 d . . .
H13A H 0.9027 0.3014 0.3761 0.078 Uiso 1 1 calc R . .
H13B H 0.8884 0.3709 0.3338 0.078 Uiso 1 1 calc R . .
H13C H 0.9885 0.3102 0.3219 0.078 Uiso 1 1 calc R . .
C14 C 0.8457(3) 0.19579(19) 0.29741(16) 0.0461(9) Uani 1 1 d . . .
H14A H 0.8404 0.1773 0.3376 0.069 Uiso 1 1 calc R . .
H14B H 0.9283 0.1888 0.2845 0.069 Uiso 1 1 calc R . .
H14C H 0.7884 0.1692 0.2710 0.069 Uiso 1 1 calc R . .
C15 C 0.3628(3) 0.24982(17) 0.23983(14) 0.0363(7) Uani 1 1 d . . .
C16 C 0.4010(3) 0.1829(2) 0.20524(16) 0.0463(9) Uani 1 1 d . . .
H16A H 0.4153 0.1419 0.2323 0.069 Uiso 1 1 calc R . .
H16B H 0.4756 0.1939 0.1854 0.069 Uiso 1 1 calc R . .
H16C H 0.3364 0.1702 0.1759 0.069 Uiso 1 1 calc R . .
C17 C 0.3392(4) 0.3126(2) 0.19618(15) 0.0496(9) Uani 1 1 d . . .
H17A H 0.3140 0.3560 0.2175 0.074 Uiso 1 1 calc R . .
H17B H 0.2748 0.2986 0.1671 0.074 Uiso 1 1 calc R . .
H17C H 0.4136 0.3233 0.1760 0.074 Uiso 1 1 calc R . .
C18 C 0.2458(3) 0.2330(2) 0.27041(16) 0.0471(9) Uani 1 1 d . . .
H18A H 0.2212 0.2759 0.2926 0.071 Uiso 1 1 calc R . .
H18B H 0.2595 0.1918 0.2974 0.071 Uiso 1 1 calc R . .
H18C H 0.1815 0.2204 0.2408 0.071 Uiso 1 1 calc R . .
C19 C 0.4202(3) 0.21785(18) 0.45492(14) 0.0358(7) Uani 1 1 d . . .
C20 C 0.5340(3) 0.24379(18) 0.47697(13) 0.0363(7) Uani 1 1 d . . .
H20 H 0.5370 0.2860 0.5012 0.044 Uiso 1 1 calc R . .
C21 C 0.6444(3) 0.20844(17) 0.46394(14) 0.0359(7) Uani 1 1 d . . .
C22 C 0.6381(3) 0.15042(17) 0.42344(14) 0.0355(7) Uani 1 1 d . . .
H22 H 0.7111 0.1269 0.4137 0.043 Uiso 1 1 calc R . .
C23 C 0.5271(3) 0.12584(17) 0.39676(14) 0.0346(7) Uani 1 1 d . . .
C24 C 0.4196(3) 0.16161(17) 0.41293(14) 0.0362(7) Uani 1 1 d . . .
H24 H 0.3442 0.1469 0.3946 0.043 Uiso 1 1 calc R . .
C25 C 0.3015(3) 0.24036(19) 0.48180(15) 0.0413(8) Uani 1 1 d . . .
C26 C 0.2539(4) 0.1725(2) 0.51322(19) 0.0587(11) Uani 1 1 d . . .
H26A H 0.1775 0.1845 0.5312 0.088 Uiso 1 1 calc R . .
H26B H 0.3139 0.1568 0.5438 0.088 Uiso 1 1 calc R . .
H26C H 0.2400 0.1331 0.4846 0.088 Uiso 1 1 calc R . .
C27 C 0.2047(3) 0.2646(2) 0.43460(17) 0.0518(10) Uani 1 1 d . . .
H27A H 0.1307 0.2790 0.4537 0.078 Uiso 1 1 calc R . .
H27B H 0.1865 0.2242 0.4075 0.078 Uiso 1 1 calc R . .
H27C H 0.2355 0.3062 0.4127 0.078 Uiso 1 1 calc R . .
C28 C 0.3193(4) 0.2998(2) 0.52856(17) 0.0536(10) Uani 1 1 d . . .
H28A H 0.2407 0.3125 0.5440 0.080 Uiso 1 1 calc R . .
H28B H 0.3548 0.3431 0.5109 0.080 Uiso 1 1 calc R . .
H28C H 0.3738 0.2819 0.5607 0.080 Uiso 1 1 calc R . .
C29 C 0.7593(3) 0.22580(19) 0.50190(14) 0.0404(8) Uani 1 1 d . . .
C30 C 0.7831(4) 0.3082(2) 0.50593(17) 0.0507(9) Uani 1 1 d . . .
H30A H 0.8576 0.3171 0.5302 0.076 Uiso 1 1 calc R . .
H30B H 0.7146 0.3322 0.5238 0.076 Uiso 1 1 calc R . .
H30C H 0.7923 0.3279 0.4664 0.076 Uiso 1 1 calc R . .
C31 C 0.8724(3) 0.1880(2) 0.47978(18) 0.0573(10) Uani 1 1 d . . .
H31A H 0.9432 0.2011 0.5053 0.086 Uiso 1 1 calc R . .
H31B H 0.8853 0.2038 0.4394 0.086 Uiso 1 1 calc R . .
H31C H 0.8607 0.1350 0.4805 0.086 Uiso 1 1 calc R . .
C32 C 0.7374(4) 0.1962(2) 0.56386(16) 0.0534(10) Uani 1 1 d . . .
H32A H 0.8088 0.2059 0.5900 0.080 Uiso 1 1 calc R . .
H32B H 0.7230 0.1435 0.5617 0.080 Uiso 1 1 calc R . .
H32C H 0.6664 0.2203 0.5793 0.080 Uiso 1 1 calc R . .
C33 C 0.5232(3) 0.05208(18) 0.36407(15) 0.0425(8) Uani 1 1 d . . .
C34 C 0.3992(4) 0.0356(2) 0.33509(19) 0.0590(11) Uani 1 1 d . . .
H34A H 0.3377 0.0378 0.3647 0.089 Uiso 1 1 calc R . .
H34B H 0.3997 -0.0133 0.3177 0.089 Uiso 1 1 calc R . .
H34C H 0.3801 0.0717 0.3042 0.089 Uiso 1 1 calc R . .
C35 C 0.5514(4) -0.0065(2) 0.41133(18) 0.0597(11) Uani 1 1 d . . .
H35A H 0.6317 0.0027 0.4303 0.090 Uiso 1 1 calc R . .
H35B H 0.5505 -0.0548 0.3929 0.090 Uiso 1 1 calc R . .
H35C H 0.4899 -0.0046 0.4409 0.090 Uiso 1 1 calc R . .
C36 C 0.6193(4) 0.0482(2) 0.31777(17) 0.0512(9) Uani 1 1 d . . .
H36A H 0.6994 0.0585 0.3365 0.077 Uiso 1 1 calc R . .
H36B H 0.6007 0.0844 0.2869 0.077 Uiso 1 1 calc R . .
H36C H 0.6192 -0.0006 0.3003 0.077 Uiso 1 1 calc R . .
C37 C 0.7821(4) 0.1106(2) 0.15832(17) 0.0510(9) Uani 1 1 d . . .
C38 C 0.8835(4) 0.0652(2) 0.17534(19) 0.0629(11) Uani 1 1 d . . .
C39 C 0.8635(4) -0.0058(2) 0.1985(2) 0.0613(11) Uani 1 1 d . . .
C40 C 1.0219(3) 0.1599(2) 0.14198(18) 0.0519(9) Uani 1 1 d . . .
C41 C 1.0009(4) 0.0906(3) 0.1695(2) 0.0661(12) Uani 1 1 d . . .
C42 C 1.1023(4) 0.0464(3) 0.1914(2) 0.0707(13) Uani 1 1 d . . .
O1 O 0.0881(5) 0.5348(3) 0.1038(3) 0.1432(19) Uani 1 1 d . . .
C43 C 0.1017(9) 0.4612(4) 0.0976(6) 0.206(6) Uani 1 1 d . . .
H43A H 0.0921 0.4483 0.0554 0.247 Uiso 1 1 calc R . .
H43B H 0.1846 0.4470 0.1119 0.247 Uiso 1 1 calc R . .
C44 C 0.0212(7) 0.4244(4) 0.1272(4) 0.139(3) Uani 1 1 d . . .
H44A H 0.0589 0.4059 0.1647 0.167 Uiso 1 1 calc R . .
H44B H -0.0106 0.3825 0.1038 0.167 Uiso 1 1 calc R . .
C45 C -0.0707(8) 0.4727(4) 0.1379(6) 0.187(5) Uani 1 1 d . . .
H45A H -0.0987 0.4652 0.1781 0.224 Uiso 1 1 calc R . .
H45B H -0.1403 0.4645 0.1095 0.224 Uiso 1 1 calc R . .
C46 C -0.0261(7) 0.5439(4) 0.1321(5) 0.161(4) Uani 1 1 d . . .
H46A H -0.0130 0.5674 0.1711 0.194 Uiso 1 1 calc R . .
H46B H -0.0833 0.5741 0.1075 0.194 Uiso 1 1 calc R . .
O2 O 0.0926(7) 0.9691(5) 0.0529(4) 0.090(2) Uani 0.50 1 d P A 1
C47 C -0.0283(12) 0.9481(9) 0.0421(6) 0.073(4) Uani 0.50 1 d P . 1
H47A H -0.0686 0.9508 0.0800 0.088 Uiso 0.50 1 calc PR . 1
H47B H -0.0282 0.8961 0.0304 0.088 Uiso 0.50 1 calc PR . 1
C47' C -0.0143(17) 1.0339(16) -0.0287(10) 0.175(15) Uani 0.50 1 d PD . 2
H47C H -0.0323 1.0861 -0.0221 0.210 Uiso 0.50 1 calc PR . 2
H47D H -0.0136 1.0248 -0.0715 0.210 Uiso 0.50 1 calc PR . 2
C48 C 0.1041(6) 1.0131(5) 0.0013(4) 0.153(4) Uani 1 1 d D . .
H48A H 0.1528 0.9813 -0.0237 0.184 Uiso 1 1 calc R A 1
H48B H 0.1611 1.0516 0.0157 0.184 Uiso 1 1 calc R A 1

loop_
_atom_site_aniso_label
_atom_site_aniso_U_11
_atom_site_aniso_U_22
_atom_site_aniso_U_33
_atom_site_aniso_U_23
_atom_site_aniso_U_13
_atom_site_aniso_U_12
V 0.0261(3) 0.0328(3) 0.0269(3) -0.0015(2) -0.00195(19) 0.0025(2)
N1 0.040(2) 0.061(2) 0.084(3) 0.0081(18) 0.0050(18) -0.0023(16)
N2 0.054(2) 0.072(2) 0.073(2) 0.010(2) -0.0020(18) -0.0161(18)
N3 0.060(3) 0.076(3) 0.122(4) 0.028(3) -0.011(2) -0.013(2)
N4 0.051(3) 0.092(3) 0.159(5) 0.026(3) -0.013(3) 0.005(2)
C1 0.0311(17) 0.0328(16) 0.0298(16) 0.0006(13) -0.0013(13) 0.0032(13)
C2 0.0317(17) 0.0348(16) 0.0342(17) -0.0013(14) -0.0030(13) -0.0008(13)
C3 0.0301(17) 0.0375(17) 0.0302(16) 0.0021(14) 0.0031(13) 0.0031(13)
C4 0.0345(17) 0.0350(16) 0.0279(15) -0.0032(14) -0.0003(12) 0.0039(14)
C5 0.0348(18) 0.0347(16) 0.0302(16) 0.0028(14) -0.0017(13) 0.0026(13)
C6 0.0274(16) 0.0382(17) 0.0312(16) 0.0005(14) -0.0009(13) 0.0052(13)
C7 0.0334(18) 0.0349(17) 0.0407(18) -0.0049(14) -0.0014(14) 0.0041(13)
C8 0.065(3) 0.073(3) 0.093(3) -0.054(3) -0.036(3) 0.026(2)
C9 0.088(3) 0.039(2) 0.078(3) 0.006(2) 0.033(3) 0.011(2)
C10 0.053(2) 0.048(2) 0.052(2) -0.0121(18) 0.0117(18) 0.0023(17)
C11 0.0306(18) 0.0476(19) 0.0407(18) -0.0037(16) 0.0065(14) 0.0019(14)
C12 0.049(2) 0.065(3) 0.050(2) 0.0096(19) 0.0161(18) 0.0043(18)
C13 0.0303(19) 0.063(2) 0.063(2) -0.009(2) 0.0040(17) -0.0016(17)
C14 0.036(2) 0.055(2) 0.048(2) -0.0046(17) 0.0073(16) 0.0075(16)
C15 0.0367(17) 0.0391(17) 0.0324(16) -0.0047(15) -0.0053(13) 0.0043(14)
C16 0.044(2) 0.049(2) 0.044(2) -0.0101(17) -0.0096(16) 0.0054(16)
C17 0.058(2) 0.050(2) 0.0393(19) -0.0003(17) -0.0177(17) 0.0053(17)
C18 0.0348(19) 0.060(2) 0.046(2) -0.0085(17) -0.0063(15) -0.0045(16)
C19 0.0361(18) 0.0390(17) 0.0323(16) 0.0067(14) 0.0001(14) 0.0018(14)
C20 0.0383(18) 0.0401(17) 0.0301(16) -0.0029(14) -0.0007(13) 0.0025(14)
C21 0.0365(18) 0.0401(18) 0.0305(16) 0.0032(14) -0.0032(14) 0.0021(14)
C22 0.0338(18) 0.0358(17) 0.0367(17) 0.0034(14) 0.0006(14) 0.0061(13)
C23 0.0372(18) 0.0340(16) 0.0323(16) 0.0028(14) -0.0016(14) 0.0007(13)
C24 0.0327(18) 0.0381(17) 0.0373(17) 0.0050(14) -0.0036(14) 0.0007(13)
C25 0.0334(18) 0.049(2) 0.0426(18) 0.0036(16) 0.0088(14) 0.0069(15)
C26 0.050(2) 0.064(3) 0.063(3) 0.018(2) 0.020(2) 0.0046(19)
C27 0.0308(19) 0.067(3) 0.058(2) 0.0064(19) 0.0062(16) 0.0074(17)
C28 0.049(2) 0.066(3) 0.047(2) -0.0019(19) 0.0127(18) 0.0129(18)
C29 0.0329(18) 0.051(2) 0.0366(18) -0.0023(15) -0.0073(14) -0.0002(14)
C30 0.047(2) 0.057(2) 0.047(2) 0.0042(18) -0.0124(17) -0.0078(17)
C31 0.034(2) 0.083(3) 0.054(2) -0.006(2) -0.0113(17) 0.0045(19)
C32 0.053(2) 0.066(2) 0.040(2) 0.0058(18) -0.0129(17) 0.0039(19)
C33 0.049(2) 0.0339(17) 0.0437(19) -0.0004(15) -0.0073(16) 0.0020(15)
C34 0.061(3) 0.052(2) 0.063(3) -0.011(2) -0.011(2) -0.0102(19)
C35 0.088(3) 0.038(2) 0.053(2) 0.0050(18) -0.001(2) 0.0035(19)
C36 0.061(2) 0.044(2) 0.048(2) -0.0106(17) -0.0008(18) 0.0037(17)
C37 0.040(2) 0.059(2) 0.054(2) -0.0072(19) 0.0031(18) -0.0010(19)
C38 0.061(3) 0.066(3) 0.063(3) -0.011(2) 0.008(2) -0.009(2)
C39 0.051(2) 0.058(3) 0.075(3) 0.010(2) 0.001(2) -0.010(2)
C40 0.044(2) 0.060(2) 0.052(2) -0.002(2) 0.0020(18) -0.0123(18)
C41 0.061(3) 0.071(3) 0.067(3) -0.015(2) 0.005(2) -0.008(2)
C42 0.038(2) 0.067(3) 0.107(4) 0.002(3) -0.003(2) -0.001(2)
O1 0.130(4) 0.095(3) 0.209(6) 0.015(3) 0.044(4) -0.029(3)
C43 0.180(9) 0.089(5) 0.362(16) -0.077(7) 0.143(10) -0.051(6)
C44 0.104(6) 0.085(4) 0.226(10) -0.006(5) -0.015(6) -0.012(4)
C45 0.131(7) 0.115(6) 0.324(14) -0.068(8) 0.112(8) -0.036(5)
C46 0.105(6) 0.077(4) 0.305(13) -0.063(6) 0.044(7) -0.013(4)
O2 0.068(6) 0.104(6) 0.094(6) 0.024(4) -0.025(4) -0.006(4)
C47 0.036(5) 0.105(9) 0.078(8) -0.029(8) -0.010(6) 0.001(5)
C47' 0.15(3) 0.23(3) 0.150(19) 0.095(18) 0.067(17) 0.10(2)
C48 0.074(4) 0.186(8) 0.198(8) 0.115(7) -0.012(5) -0.029(5)

loop_
_atom_type_symbol
_atom_type_description
_atom_type_scat_dispersion_real
_atom_type_scat_dispersion_imag
_atom_type_scat_source
C C 0.0033 0.0016 'International Tables Vol C Tables 4.2.6.8 and 6.1.1.4'
H H 0.0000 0.0000 'International Tables Vol C Tables 4.2.6.8 and 6.1.1.4'
N N 0.0061 0.0033 'International Tables Vol C Tables 4.2.6.8 and 6.1.1.4'
O O 0.0106 0.0060 'International Tables Vol C Tables 4.2.6.8 and 6.1.1.4'
V V 0.3005 0.5294 'International Tables Vol C Tables 4.2.6.8 and 6.1.1.4'

loop_
_geom_angle_atom_site_label_1
_geom_angle_atom_site_label_2
_geom_angle_atom_site_label_3
_geom_angle
_geom_angle_site_symmetry_1
_geom_angle_site_symmetry_3
C20 V C24 64.35(12) . .
C20 V C4 171.59(11) . .
C24 V C4 121.40(12) . .
C20 V C6 121.00(11) . .
C24 V C6 111.39(11) . .
C4 V C6 64.02(11) . .
C20 V C22 64.53(11) . .
C24 V C22 64.25(12) . .
C4 V C22 111.37(11) . .
C6 V C22 171.60(11) . .
C20 V C23 76.98(12) . .
C24 V C23 36.33(11) . .
C4 V C23 104.11(11) . .
C6 V C23 136.49(11) . .
C22 V C23 36.02(11) . .
C20 V C2 111.16(12) . .
C24 V C2 171.33(11) . .
C4 V C2 63.99(11) . .
C6 V C2 63.79(11) . .
C22 V C2 121.49(12) . .
C23 V C2 151.91(12) . .
C20 V C1 103.89(11) . .
C24 V C1 136.34(11) . .
C4 V C1 76.29(11) . .
C6 V C1 35.96(11) . .
C22 V C1 151.88(12) . .
C23 V C1 171.53(11) . .
C2 V C1 35.79(11) . .
C20 V C21 36.35(11) . .
C24 V C21 76.09(12) . .
C4 V C21 136.39(11) . .
C6 V C21 152.25(11) . .
C22 V C21 35.68(11) . .
C23 V C21 65.06(11) . .
C2 V C21 104.83(11) . .
C1 V C21 120.58(11) . .
C20 V C3 136.34(12) . .
C24 V C3 152.59(12) . .
C4 V C3 36.02(11) . .
C6 V C3 75.57(11) . .
C22 V C3 104.97(11) . .
C23 V C3 120.71(11) . .
C2 V C3 35.44(11) . .
C1 V C3 64.55(11) . .
C21 V C3 110.61(11) . .
C20 V C19 35.69(11) . .
C24 V C19 35.49(12) . .
C4 V C19 152.26(12) . .
C6 V C19 105.37(11) . .
C22 V C19 75.41(11) . .
C23 V C19 64.78(11) . .
C2 V C19 136.93(11) . .
C1 V C19 110.94(11) . .
C21 V C19 64.44(11) . .
C3 V C19 171.22(11) . .
C20 V C5 151.93(12) . .
C24 V C5 105.38(12) . .
C4 V C5 35.65(11) . .
C6 V C5 35.40(11) . .
C22 V C5 137.10(11) . .
C23 V C5 110.96(11) . .
C2 V C5 75.04(11) . .
C1 V C5 64.35(11) . .
C21 V C5 171.41(11) . .
C3 V C5 64.17(11) . .
C19 V C5 121.64(11) . .
C2 C1 C6 117.4(3) . .
C2 C1 C7 120.0(3) . .
C6 C1 C7 120.9(3) . .
C2 C1 V 71.75(17) . .
C6 C1 V 71.09(17) . .
C7 C1 V 140.3(2) . .
C3 C2 C1 122.5(3) . .
C3 C2 V 73.49(18) . .
C1 C2 V 72.47(18) . .
C2 C3 C4 117.6(3) . .
C2 C3 C11 121.1(3) . .
C4 C3 C11 120.5(3) . .
C2 C3 V 71.08(18) . .
C4 C3 V 69.90(17) . .
C11 C3 V 139.3(2) . .
C5 C4 C3 121.9(3) . .
C5 C4 V 74.79(18) . .
C3 C4 V 74.08(17) . .
C6 C5 C4 117.7(3) . .
C6 C5 C15 119.7(3) . .
C4 C5 C15 122.0(3) . .
C6 C5 V 70.00(17) . .
C4 C5 V 69.56(17) . .
C15 C5 V 139.1(2) . .
C5 C6 C1 122.5(3) . .
C5 C6 V 74.60(18) . .
C1 C6 V 72.95(17) . .
C8 C7 C9 110.3(4) . .
C8 C7 C10 108.1(3) . .
C9 C7 C10 107.4(3) . .
C8 C7 C1 112.4(3) . .
C9 C7 C1 105.5(3) . .
C10 C7 C1 113.0(3) . .
C13 C11 C14 109.1(3) . .
C13 C11 C3 113.1(3) . .
C14 C11 C3 111.3(3) . .
C13 C11 C12 108.2(3) . .
C14 C11 C12 109.1(3) . .
C3 C11 C12 105.7(3) . .
C16 C15 C18 109.5(3) . .
C16 C15 C17 108.1(3) . .
C18 C15 C17 109.1(3) . .
C16 C15 C5 112.6(3) . .
C18 C15 C5 111.4(3) . .
C17 C15 C5 106.0(3) . .
C24 C19 C20 117.6(3) . .
C24 C19 C25 119.6(3) . .
C20 C19 C25 122.1(3) . .
C24 C19 V 69.45(18) . .
C20 C19 V 68.98(18) . .
C25 C19 V 141.3(2) . .
C19 C20 C21 121.8(3) . .
C19 C20 V 75.33(18) . .
C21 C20 V 73.77(18) . .
C22 C21 C20 117.7(3) . .
C22 C21 C29 122.6(3) . .
C20 C21 C29 118.7(3) . .
C22 C21 V 71.20(18) . .
C20 C21 V 69.88(17) . .
C29 C21 V 139.3(2) . .
C21 C22 C23 122.4(3) . .
C21 C22 V 73.12(18) . .
C23 C22 V 72.16(18) . .
C22 C23 C24 117.3(3) . .
C22 C23 C33 119.3(3) . .
C24 C23 C33 121.7(3) . .
C22 C23 V 71.82(18) . .
C24 C23 V 71.04(18) . .
C33 C23 V 140.3(2) . .
C19 C24 C23 122.6(3) . .
C19 C24 V 75.06(19) . .
C23 C24 V 72.63(18) . .
C28 C25 C19 112.8(3) . .
C28 C25 C26 106.7(3) . .
C19 C25 C26 106.6(3) . .
C28 C25 C27 109.8(3) . .
C19 C25 C27 112.1(3) . .
C26 C25 C27 108.5(3) . .
C21 C29 C31 112.6(3) . .
C21 C29 C30 111.9(3) . .
C31 C29 C30 109.0(3) . .
C21 C29 C32 106.2(3) . .
C31 C29 C32 108.0(3) . .
C30 C29 C32 109.0(3) . .
C34 C33 C36 109.4(3) . .
C34 C33 C35 108.1(3) . .
C36 C33 C35 109.0(3) . .
C34 C33 C23 112.7(3) . .
C36 C33 C23 111.6(3) . .
C35 C33 C23 106.0(3) . .
N1 C37 C38 174.5(4) . .
C41 C38 C39 120.3(4) . .
C41 C38 C37 119.9(4) . .
C39 C38 C37 119.8(4) . .
N3 C39 C38 174.8(5) . .
N2 C40 C41 175.1(5) . .
C38 C41 C40 120.6(4) . .
C38 C41 C42 119.1(4) . .
C40 C41 C42 120.3(4) . .
N4 C42 C41 177.5(5) . .
C43 O1 C46 105.2(5) . .
C44 C43 O1 111.7(7) . .
C43 C44 C45 106.3(8) . .
C44 C45 C46 108.5(7) . .
C45 C46 O1 104.4(6) . .
C47 O2 C48 97.7(8) . .
O2 C47 C48 119.8(12) . 3_575
C48 C47' C48 104.4(14) 3_575 .
C48 C47' C47' 52.6(12) 3_575 3_575
C48 C47' C47' 51.8(9) . 3_575
O2 C48 C47 139.6(9) . 3_575
O2 C48 C47' 40.3(8) . 3_575
C47 C48 C47' 101.4(11) 3_575 3_575
O2 C48 C47' 113.9(11) . .
C47 C48 C47' 26.0(10) 3_575 .
C47' C48 C47' 75.6(14) 3_575 .

loop_
_geom_bond_atom_site_label_1
_geom_bond_atom_site_label_2
_geom_bond_distance
_geom_bond_site_symmetry_2
V C20 2.257(3) .
V C24 2.267(3) .
V C4 2.272(3) .
V C6 2.280(3) .
V C22 2.283(3) .
V C23 2.288(3) .
V C2 2.295(3) .
V C1 2.305(3) .
V C21 2.308(3) .
V C3 2.326(3) .
V C19 2.339(3) .
V C5 2.340(3) .
N1 C37 1.129(5) .
N2 C40 1.120(5) .
N3 C39 1.126(5) .
N4 C42 1.120(6) .
C1 C2 1.414(4) .
C1 C6 1.416(4) .
C1 C7 1.532(4) .
C2 C3 1.407(4) .
C3 C4 1.423(4) .
C3 C11 1.538(4) .
C4 C5 1.413(4) .
C5 C6 1.406(4) .
C5 C15 1.542(4) .
C7 C8 1.516(5) .
C7 C9 1.524(5) .
C7 C10 1.529(5) .
C11 C13 1.530(5) .
C11 C14 1.531(5) .
C11 C12 1.540(5) .
C15 C16 1.528(5) .
C15 C18 1.528(5) .
C15 C17 1.534(5) .
C19 C24 1.406(5) .
C19 C20 1.410(5) .
C19 C25 1.530(4) .
C20 C21 1.425(4) .
C21 C22 1.407(5) .
C21 C29 1.531(4) .
C22 C23 1.413(5) .
C23 C24 1.420(5) .
C23 C33 1.543(5) .
C25 C28 1.529(5) .
C25 C26 1.540(5) .
C25 C27 1.541(5) .
C29 C31 1.533(5) .
C29 C30 1.535(5) .
C29 C32 1.541(5) .
C33 C34 1.519(5) .
C33 C36 1.533(5) .
C33 C35 1.540(5) .
C37 C38 1.432(6) .
C38 C41 1.390(6) .
C38 C39 1.425(6) .
C40 C41 1.440(6) .
C41 C42 1.449(7) .
O1 C43 1.366(8) .
O1 C46 1.453(8) .
C43 C44 1.325(10) .
C44 C45 1.377(10) .
C45 C46 1.405(9) .
O2 C47 1.399(16) .
O2 C48 1.436(11) .
C47 C48 1.448(17) 3_575
C47' C48 1.48(2) 3_575
C47' C48 1.492(17) .
C47' C47' 1.82(4) 3_575
C48 C47 1.448(17) 3_575
C48 C47' 1.48(2) 3_575

loop_
_geom_torsion_atom_site_label_1
_geom_torsion_atom_site_label_2
_geom_torsion_atom_site_label_3
_geom_torsion_atom_site_label_4
_geom_torsion
_geom_torsion_site_symmetry_1
_geom_torsion_site_symmetry_4
C20 V C1 C2 107.02(19) . .
C24 V C1 C2 174.27(18) . .
C4 V C1 C2 -64.32(18) . .
C6 V C1 C2 -128.7(3) . .
C22 V C1 C2 45.5(3) . .
C23 V C1 C2 -158.1(7) . .
C21 V C1 C2 71.9(2) . .
C3 V C1 C2 -28.02(18) . .
C19 V C1 C2 143.78(18) . .
C5 V C1 C2 -100.2(2) . .
C20 V C1 C6 -124.23(18) . .
C24 V C1 C6 -57.0(2) . .
C4 V C1 C6 64.42(18) . .
C22 V C1 C6 174.3(2) . .
C23 V C1 C6 -29.4(8) . .
C2 V C1 C6 128.7(3) . .
C21 V C1 C6 -159.39(17) . .
C3 V C1 C6 100.7(2) . .
C19 V C1 C6 -87.48(19) . .
C5 V C1 C6 28.59(17) . .
C20 V C1 C7 -8.2(4) . .
C24 V C1 C7 59.0(4) . .
C4 V C1 C7 -179.6(4) . .
C6 V C1 C7 116.0(4) . .
C22 V C1 C7 -69.7(4) . .
C23 V C1 C7 86.6(8) . .
C2 V C1 C7 -115.3(4) . .
C21 V C1 C7 -43.4(4) . .
C3 V C1 C7 -143.3(4) . .
C19 V C1 C7 28.5(4) . .
C5 V C1 C7 144.6(4) . .
C6 C1 C2 C3 0.1(4) . .
C7 C1 C2 C3 -165.5(3) . .
V C1 C2 C3 56.3(3) . .
C6 C1 C2 V -56.2(2) . .
C7 C1 C2 V 138.2(3) . .
C20 V C2 C3 142.56(18) . .
C24 V C2 C3 -160.2(7) . .
C4 V C2 C3 -29.93(17) . .
C6 V C2 C3 -102.3(2) . .
C22 V C2 C3 70.2(2) . .
C23 V C2 C3 40.3(3) . .
C1 V C2 C3 -133.0(3) . .
C21 V C2 C3 104.84(19) . .
C19 V C2 C3 173.10(18) . .
C5 V C2 C3 -66.28(18) . .
C20 V C2 C1 -84.45(19) . .
C24 V C2 C1 -27.2(8) . .
C4 V C2 C1 103.0(2) . .
C6 V C2 C1 30.70(17) . .
C22 V C2 C1 -156.78(17) . .
C23 V C2 C1 173.3(2) . .
C21 V C2 C1 -122.18(18) . .
C3 V C2 C1 133.0(3) . .
C19 V C2 C1 -53.9(2) . .
C5 V C2 C1 66.71(18) . .
C1 C2 C3 C4 -1.9(4) . .
V C2 C3 C4 53.9(2) . .
C1 C2 C3 C11 167.3(3) . .
V C2 C3 C11 -136.8(3) . .
C1 C2 C3 V -55.8(3) . .
C20 V C3 C2 -55.2(2) . .
C24 V C3 C2 173.6(2) . .
C4 V C3 C2 130.3(3) . .
C6 V C3 C2 64.85(18) . .
C22 V C3 C2 -123.82(19) . .
C23 V C3 C2 -159.25(18) . .
C1 V C3 C2 28.28(18) . .
C21 V C3 C2 -86.7(2) . .
C19 V C3 C2 -32.5(8) . .
C5 V C3 C2 100.7(2) . .
C20 V C3 C4 174.50(18) . .
C24 V C3 C4 43.3(3) . .
C6 V C3 C4 -65.45(18) . .
C22 V C3 C4 105.87(19) . .
C23 V C3 C4 70.5(2) . .
C2 V C3 C4 -130.3(3) . .
C1 V C3 C4 -102.02(19) . .
C21 V C3 C4 142.96(18) . .
C19 V C3 C4 -162.8(7) . .
C5 V C3 C4 -29.61(17) . .
C20 V C3 C11 60.8(4) . .
C24 V C3 C11 -70.4(4) . .
C4 V C3 C11 -113.7(4) . .
C6 V C3 C11 -179.2(4) . .
C22 V C3 C11 -7.8(4) . .
C23 V C3 C11 -43.3(4) . .
C2 V C3 C11 116.0(4) . .
C1 V C3 C11 144.3(4) . .
C21 V C3 C11 29.2(4) . .
C19 V C3 C11 83.5(8) . .
C5 V C3 C11 -143.3(4) . .
C2 C3 C4 C5 5.6(4) . .
C11 C3 C4 C5 -163.7(3) . .
V C3 C4 C5 60.1(3) . .
C2 C3 C4 V -54.5(3) . .
C11 C3 C4 V 136.2(3) . .
C20 V C4 C5 -157.2(7) . .
C24 V C4 C5 71.5(2) . .
C6 V C4 C5 -28.79(18) . .
C22 V C4 C5 143.54(18) . .
C23 V C4 C5 106.40(19) . .
C2 V C4 C5 -100.8(2) . .
C1 V C4 C5 -64.89(18) . .
C21 V C4 C5 174.91(18) . .
C3 V C4 C5 -130.3(3) . .
C19 V C4 C5 44.2(3) . .
C20 V C4 C3 -26.9(9) . .
C24 V C4 C3 -158.28(17) . .
C6 V C4 C3 101.5(2) . .
C22 V C4 C3 -86.20(19) . .
C23 V C4 C3 -123.34(18) . .
C2 V C4 C3 29.47(17) . .
C1 V C4 C3 65.38(18) . .
C21 V C4 C3 -54.8(2) . .
C19 V C4 C3 174.4(2) . .
C5 V C4 C3 130.3(3) . .
C3 C4 C5 C6 -7.2(4) . .
V C4 C5 C6 52.5(3) . .
C3 C4 C5 C15 164.4(3) . .
V C4 C5 C15 -135.9(3) . .
C3 C4 C5 V -59.8(3) . .
C20 V C5 C6 41.4(3) . .
C24 V C5 C6 105.43(19) . .
C4 V C5 C6 -131.6(3) . .
C22 V C5 C6 173.96(19) . .
C23 V C5 C6 143.30(19) . .
C2 V C5 C6 -65.60(19) . .
C1 V C5 C6 -29.02(18) . .
C21 V C5 C6 -155.8(7) . .
C3 V C5 C6 -101.7(2) . .
C19 V C5 C6 70.8(2) . .
C20 V C5 C4 173.1(2) . .
C24 V C5 C4 -122.94(19) . .
C6 V C5 C4 131.6(3) . .
C22 V C5 C4 -54.4(2) . .
C23 V C5 C4 -85.1(2) . .
C2 V C5 C4 66.04(19) . .
C1 V C5 C4 102.6(2) . .
C21 V C5 C4 -24.2(8) . .
C3 V C5 C4 29.90(18) . .
C19 V C5 C4 -157.61(18) . .
C20 V C5 C15 -71.2(4) . .
C24 V C5 C15 -7.2(4) . .
C4 V C5 C15 115.7(4) . .
C6 V C5 C15 -112.7(4) . .
C22 V C5 C15 61.3(4) . .
C23 V C5 C15 30.6(4) . .
C2 V C5 C15 -178.3(3) . .
C1 V C5 C15 -141.7(4) . .
C21 V C5 C15 91.5(8) . .
C3 V C5 C15 145.6(4) . .
C19 V C5 C15 -41.9(4) . .
C4 C5 C6 C1 5.3(4) . .
C15 C5 C6 C1 -166.5(3) . .
V C5 C6 C1 57.6(3) . .
C4 C5 C6 V -52.3(2) . .
C15 C5 C6 V 135.9(3) . .
C2 C1 C6 C5 -1.8(4) . .
C7 C1 C6 C5 163.6(3) . .
V C1 C6 C5 -58.4(3) . .
C2 C1 C6 V 56.6(2) . .
C7 C1 C6 V -138.0(3) . .
C20 V C6 C5 -158.70(18) . .
C24 V C6 C5 -86.6(2) . .
C4 V C6 C5 28.99(18) . .
C22 V C6 C5 -29.3(9) . .
C23 V C6 C5 -54.2(2) . .
C2 V C6 C5 101.3(2) . .
C1 V C6 C5 131.9(3) . .
C21 V C6 C5 172.5(2) . .
C3 V C6 C5 65.50(19) . .
C19 V C6 C5 -123.53(19) . .
C20 V C6 C1 69.4(2) . .
C24 V C6 C1 141.56(18) . .
C4 V C6 C1 -102.9(2) . .
C22 V C6 C1 -161.2(7) . .
C23 V C6 C1 173.98(18) . .
C2 V C6 C1 -30.56(17) . .
C21 V C6 C1 40.6(3) . .
C3 V C6 C1 -66.36(18) . .
C19 V C6 C1 104.61(19) . .
C5 V C6 C1 -131.9(3) . .
C2 C1 C7 C8 -36.1(5) . .
C6 C1 C7 C8 158.9(4) . .
V C1 C7 C8 61.4(5) . .
C2 C1 C7 C9 84.2(4) . .
C6 C1 C7 C9 -80.9(4) . .
V C1 C7 C9 -178.4(3) . .
C2 C1 C7 C10 -158.7(3) . .
C6 C1 C7 C10 36.2(4) . .
V C1 C7 C10 -61.3(4) . .
C2 C3 C11 C13 14.0(4) . .
C4 C3 C11 C13 -177.1(3) . .
V C3 C11 C13 -82.9(4) . .
C2 C3 C11 C14 137.3(3) . .
C4 C3 C11 C14 -53.7(4) . .
V C3 C11 C14 40.4(5) . .
C2 C3 C11 C12 -104.3(3) . .
C4 C3 C11 C12 64.6(4) . .
V C3 C11 C12 158.8(3) . .
C6 C5 C15 C16 -173.6(3) . .
C4 C5 C15 C16 15.0(4) . .
V C5 C15 C16 -80.3(4) . .
C6 C5 C15 C18 -50.2(4) . .
C4 C5 C15 C18 138.4(3) . .
V C5 C15 C18 43.1(4) . .
C6 C5 C15 C17 68.4(4) . .
C4 C5 C15 C17 -103.1(3) . .
V C5 C15 C17 161.6(3) . .
C20 V C19 C24 -132.4(3) . .
C4 V C19 C24 42.4(3) . .
C6 V C19 C24 105.42(19) . .
C22 V C19 C24 -65.92(19) . .
C23 V C19 C24 -29.16(18) . .
C2 V C19 C24 173.30(18) . .
C1 V C19 C24 142.90(18) . .
C21 V C19 C24 -102.2(2) . .
C3 V C19 C24 -159.6(7) . .
C5 V C19 C24 70.9(2) . .
C24 V C19 C20 132.4(3) . .
C4 V C19 C20 174.8(2) . .
C6 V C19 C20 -122.19(19) . .
C22 V C19 C20 66.47(19) . .
C23 V C19 C20 103.2(2) . .
C2 V C19 C20 -54.3(3) . .
C1 V C19 C20 -84.7(2) . .
C21 V C19 C20 30.16(18) . .
C3 V C19 C20 -27.2(8) . .
C5 V C19 C20 -156.74(18) . .
C20 V C19 C25 115.5(5) . .
C24 V C19 C25 -112.1(4) . .
C4 V C19 C25 -69.7(5) . .
C6 V C19 C25 -6.7(4) . .
C22 V C19 C25 -178.0(4) . .
C23 V C19 C25 -141.3(4) . .
C2 V C19 C25 61.2(4) . .
C1 V C19 C25 30.8(4) . .
C21 V C19 C25 145.7(4) . .
C3 V C19 C25 88.3(8) . .
C5 V C19 C25 -41.2(4) . .
C24 C19 C20 C21 -8.5(5) . .
C25 C19 C20 C21 161.9(3) . .
V C19 C20 C21 -59.8(3) . .
C24 C19 C20 V 51.3(3) . .
C25 C19 C20 V -138.3(3) . .
C24 V C20 C19 -28.41(18) . .
C4 V C20 C19 -163.1(7) . .
C6 V C20 C19 72.2(2) . .
C22 V C20 C19 -100.6(2) . .
C23 V C20 C19 -64.68(19) . .
C2 V C20 C19 143.50(19) . .
C1 V C20 C19 106.66(19) . .
C21 V C20 C19 -130.1(3) . .
C3 V C20 C19 174.20(18) . .
C5 V C20 C19 45.6(3) . .
C24 V C20 C21 101.7(2) . .
C4 V C20 C21 -33.0(9) . .
C6 V C20 C21 -157.73(18) . .
C22 V C20 C21 29.46(18) . .
C23 V C20 C21 65.43(19) . .
C2 V C20 C21 -86.4(2) . .
C1 V C20 C21 -123.23(19) . .
C3 V C20 C21 -55.7(2) . .
C19 V C20 C21 130.1(3) . .
C5 V C20 C21 175.7(2) . .
C19 C20 C21 C22 6.1(5) . .
V C20 C21 C22 -54.5(3) . .
C19 C20 C21 C29 -163.4(3) . .
V C20 C21 C29 136.1(3) . .
C19 C20 C21 V 60.6(3) . .
C20 V C21 C22 130.4(3) . .
C24 V C21 C22 65.0(2) . .
C4 V C21 C22 -56.2(3) . .
C6 V C21 C22 174.7(2) . .
C23 V C21 C22 28.16(19) . .
C2 V C21 C22 -123.89(19) . .
C1 V C21 C22 -158.98(18) . .
C3 V C21 C22 -87.1(2) . .
C19 V C21 C22 100.8(2) . .
C5 V C21 C22 -35.9(8) . .
C24 V C21 C20 -65.41(19) . .
C4 V C21 C20 173.37(18) . .
C6 V C21 C20 44.2(3) . .
C22 V C21 C20 -130.4(3) . .
C23 V C21 C20 -102.3(2) . .
C2 V C21 C20 105.68(19) . .
C1 V C21 C20 70.6(2) . .
C3 V C21 C20 142.46(18) . .
C19 V C21 C20 -29.64(18) . .
C5 V C21 C20 -166.4(7) . .
C20 V C21 C29 -111.1(4) . .
C24 V C21 C29 -176.5(4) . .
C4 V C21 C29 62.3(4) . .
C6 V C21 C29 -66.8(5) . .
C22 V C21 C29 118.5(4) . .
C23 V C21 C29 146.7(4) . .
C2 V C21 C29 -5.4(4) . .
C1 V C21 C29 -40.5(4) . .
C3 V C21 C29 31.4(4) . .
C19 V C21 C29 -140.7(4) . .
C5 V C21 C29 82.6(9) . .
C20 C21 C22 C23 -1.3(5) . .
C29 C21 C22 C23 167.7(3) . .
V C21 C22 C23 -55.1(3) . .
C20 C21 C22 V 53.9(3) . .
C29 C21 C22 V -137.1(3) . .
C20 V C22 C21 -29.98(19) . .
C24 V C22 C21 -102.4(2) . .
C4 V C22 C21 142.01(19) . .
C6 V C22 C21 -162.8(7) . .
C23 V C22 C21 -133.3(3) . .
C2 V C22 C21 70.2(2) . .
C1 V C22 C21 40.9(3) . .
C3 V C22 C21 104.6(2) . .
C19 V C22 C21 -66.3(2) . .
C5 V C22 C21 172.60(18) . .
C20 V C22 C23 103.3(2) . .
C24 V C22 C23 30.95(18) . .
C4 V C22 C23 -84.7(2) . .
C6 V C22 C23 -29.5(9) . .
C2 V C22 C23 -156.46(18) . .
C1 V C22 C23 174.2(2) . .
C21 V C22 C23 133.3(3) . .
C3 V C22 C23 -122.07(19) . .
C19 V C22 C23 67.00(19) . .
C5 V C22 C23 -54.1(3) . .
C21 C22 C23 C24 -0.8(5) . .
V C22 C23 C24 -56.3(3) . .
C21 C22 C23 C33 -166.4(3) . .
V C22 C23 C33 138.1(3) . .
C21 C22 C23 V 55.6(3) . .
C20 V C23 C22 -64.38(19) . .
C24 V C23 C22 -128.6(3) . .
C4 V C23 C22 107.04(19) . .
C6 V C23 C22 174.01(18) . .
C2 V C23 C22 46.3(3) . .
C1 V C23 C22 -161.3(7) . .
C21 V C23 C22 -27.91(18) . .
C3 V C23 C22 72.2(2) . .
C19 V C23 C22 -100.0(2) . .
C5 V C23 C22 143.82(18) . .
C20 V C23 C24 64.18(19) . .
C4 V C23 C24 -124.40(19) . .
C6 V C23 C24 -57.4(2) . .
C22 V C23 C24 128.6(3) . .
C2 V C23 C24 174.9(2) . .
C1 V C23 C24 -32.7(8) . .
C21 V C23 C24 100.7(2) . .
C3 V C23 C24 -159.25(18) . .
C19 V C23 C24 28.52(18) . .
C5 V C23 C24 -87.6(2) . .
C20 V C23 C33 -178.6(4) . .
C24 V C23 C33 117.2(4) . .
C4 V C23 C33 -7.2(4) . .
C6 V C23 C33 59.8(4) . .
C22 V C23 C33 -114.2(4) . .
C2 V C23 C33 -67.9(5) . .
C1 V C23 C33 84.5(8) . .
C21 V C23 C33 -142.1(4) . .
C3 V C23 C33 -42.0(4) . .
C19 V C23 C33 145.7(4) . .
C5 V C23 C33 29.6(4) . .
C20 C19 C24 C23 6.4(5) . .
C25 C19 C24 C23 -164.3(3) . .
V C19 C24 C23 57.5(3) . .
C20 C19 C24 V -51.1(3) . .
C25 C19 C24 V 138.2(3) . .
C22 C23 C24 C19 -1.9(5) . .
C33 C23 C24 C19 163.3(3) . .
V C23 C24 C19 -58.6(3) . .
C22 C23 C24 V 56.7(3) . .
C33 C23 C24 V -138.1(3) . .
C20 V C24 C19 28.55(18) . .
C4 V C24 C19 -158.44(18) . .
C6 V C24 C19 -86.6(2) . .
C22 V C24 C19 101.2(2) . .
C23 V C24 C19 131.9(3) . .
C2 V C24 C19 -31.9(8) . .
C1 V C24 C19 -54.7(2) . .
C21 V C24 C19 65.28(19) . .
C3 V C24 C19 173.4(2) . .
C5 V C24 C19 -123.47(19) . .
C20 V C24 C23 -103.4(2) . .
C4 V C24 C23 69.6(2) . .
C6 V C24 C23 141.45(18) . .
C22 V C24 C23 -30.70(18) . .
C2 V C24 C23 -163.8(7) . .
C1 V C24 C23 173.38(17) . .
C21 V C24 C23 -66.65(19) . .
C3 V C24 C23 41.4(3) . .
C19 V C24 C23 -131.9(3) . .
C5 V C24 C23 104.61(19) . .
C24 C19 C25 C28 177.4(3) . .
C20 C19 C25 C28 7.2(4) . .
V C19 C25 C28 -88.9(4) . .
C24 C19 C25 C26 60.6(4) . .
C20 C19 C25 C26 -109.7(4) . .
V C19 C25 C26 154.3(3) . .
C24 C19 C25 C27 -58.0(4) . .
C20 C19 C25 C27 131.8(3) . .
V C19 C25 C27 35.7(5) . .
C22 C21 C29 C31 15.3(5) . .
C20 C21 C29 C31 -175.8(3) . .
V C21 C29 C31 -83.7(4) . .
C22 C21 C29 C30 138.5(3) . .
C20 C21 C29 C30 -52.6(4) . .
V C21 C29 C30 39.4(5) . .
C22 C21 C29 C32 -102.7(4) . .
C20 C21 C29 C32 66.2(4) . .
V C21 C29 C32 158.3(3) . .
C22 C23 C33 C34 -176.8(3) . .
C24 C23 C33 C34 18.2(4) . .
V C23 C33 C34 -80.2(4) . .
C22 C23 C33 C36 -53.3(4) . .
C24 C23 C33 C36 141.8(3) . .
V C23 C33 C36 43.3(5) . .
C22 C23 C33 C35 65.2(4) . .
C24 C23 C33 C35 -99.8(4) . .
V C23 C33 C35 161.8(3) . .
N1 C37 C38 C41 -169(5) . .
N1 C37 C38 C39 11(5) . .
C41 C38 C39 N3 -157(6) . .
C37 C38 C39 N3 23(6) . .
C39 C38 C41 C40 175.1(4) . .
C37 C38 C41 C40 -5.2(6) . .
C39 C38 C41 C42 -4.6(7) . .
C37 C38 C41 C42 175.0(4) . .
N2 C40 C41 C38 -174(5) . .
N2 C40 C41 C42 6(6) . .
C38 C41 C42 N4 -167(14) . .
C40 C41 C42 N4 13(15) . .
C46 O1 C43 C44 -10.6(14) . .
O1 C43 C44 C45 19.0(14) . .
C43 C44 C45 C46 -19.8(14) . .
C44 C45 C46 O1 13.1(13) . .
C43 O1 C46 C45 -1.9(13) . .
C48 O2 C47 C48 -15.5(15) . 3_575
C47 O2 C48 C47 21(2) . 3_575
C47 O2 C48 C47' -3(2) . 3_575
C47 O2 C48 C47' 16.3(16) . .
C48 C47' C48 O2 -13(2) 3_575 .
C47' C47' C48 O2 -13(2) 3_575 .
C48 C47' C48 C47 174(5) 3_575 3_575
C47' C47' C48 C47 174(5) 3_575 3_575
C48 C47' C48 C47' 0.000(3) 3_575 3_575
